data_7039122
loop_
_publ_author_name
'Wong, Kang-Long'
'So, Yat-Ming'
'Wang, Guo-Cang'
'Sung, Herman H.-Y.'
'Williams, Ian D.'
'Leung, Wa-Hung'

_publ_section_title
;
 Heterobimetallic cerium(iv) oxo clusters supported by a tripodal oxygen
 ligand.
;
_journal_issue 21
_journal_name_full 'Dalton transactions (Cambridge, England : 2003)'
_journal_page_first 8770
_journal_page_last 8776
_journal_paper_doi 10.1039/c6dt00678g
_journal_volume 45
_journal_year 2016
_chemical_formula_moiety 'C68 H140 Ce4 Co4 O53 P12 V4, 0.33(C6 H14), 0.67(C6 H12), 0.5(O H2)'
_chemical_formula_sum 'C74 H153.67 Ce4 Co4 O53.5 P12 V4'
_chemical_formula_weight 3271.23
_space_group_crystal_system monoclinic
_space_group_IT_number 15
_space_group_name_Hall '-C 2yc'
_space_group_name_H-M_alt 'C 1 2/c 1'
_symmetry_space_group_name_Hall '-C 2yc'
_symmetry_space_group_name_H-M 'C 1 2/c 1'
_atom_sites_solution_hydrogens geom
_atom_sites_solution_primary direct
_audit_creation_date 2015-07-22
_audit_creation_method
;
Olex2 1.2
(compiled 2015.01.26 svn.r3150 for OlexSys, GUI svn.r4998)
;
_audit_update_record
;
2016-01-30 deposited with the CCDC.
2016-04-26 downloaded from the CCDC.
;
_cell_angle_alpha 90
_cell_angle_beta 107.710(3)
_cell_angle_gamma 90
_cell_formula_units_Z 4
_cell_length_a 32.0185(8)
_cell_length_b 17.4325(4)
_cell_length_c 24.4487(7)
_cell_measurement_reflns_used 13179
_cell_measurement_temperature 99.9(4)
_cell_measurement_theta_max 73.9200
_cell_measurement_theta_min 4.4070
_cell_volume 12999.6(6)
_computing_cell_refinement
;
CrysAlisPro, Agilent Technologies,
Version 1.171.36.32 (release 02-08-2013 CrysAlis171 .NET)
(compiled Aug  2 2013,16:46:58)
;
_computing_data_collection
;
CrysAlisPro, Agilent Technologies,
Version 1.171.36.32 (release 02-08-2013 CrysAlis171 .NET)
(compiled Aug  2 2013,16:46:58)
;
_computing_data_reduction
;
CrysAlisPro, Agilent Technologies,
Version 1.171.36.32 (release 02-08-2013 CrysAlis171 .NET)
(compiled Aug  2 2013,16:46:58)
;
_computing_molecular_graphics 'Olex2 (Dolomanov et al., 2009)'
_computing_publication_material 'Olex2 (Dolomanov et al., 2009)'
_computing_structure_refinement 'ShelXL (Sheldrick, 2008)'
_computing_structure_solution 'ShelXS (Sheldrick, 2008)'
_diffrn_ambient_temperature 99.9(4)
_diffrn_detector_area_resol_mean 10.3587
_diffrn_measured_fraction_theta_full 0.994
_diffrn_measured_fraction_theta_max 0.994
_diffrn_measurement_details
;
  1 omega   33.00   89.00   1.0000   25.0000
omega____ theta____ kappa____ phi______ frames
    -      110.5703  -30.0000  -90.0000 56

  2 omega  -69.00   32.00   1.0000   10.0000
omega____ theta____ kappa____ phi______ frames
    -      -40.8203   57.0000    0.0000 101

  3 omega  -49.00   35.00   1.0000   10.0000
omega____ theta____ kappa____ phi______ frames
    -      -40.8203   37.0000  120.0000 84

  4 omega -108.00  -22.00   1.0000   10.0000
omega____ theta____ kappa____ phi______ frames
    -      -40.8203  -57.0000 -150.0000 86

  5 omega  -94.00   -2.00   1.0000   10.0000
omega____ theta____ kappa____ phi______ frames
    -      -40.8203  125.0000   90.0000 92

  6 omega   39.00  115.00   1.0000   25.0000
omega____ theta____ kappa____ phi______ frames
    -      110.5703 -111.0000  120.0000 76

  7 omega   34.00   90.00   1.0000   25.0000
omega____ theta____ kappa____ phi______ frames
    -      110.5703  -30.0000   30.0000 56

  8 omega   41.00   96.00   1.0000   25.0000
omega____ theta____ kappa____ phi______ frames
    -      110.5703  -45.0000  -30.0000 55

  9 omega   36.00  135.00   1.0000   25.0000
omega____ theta____ kappa____ phi______ frames
    -      110.5703  -61.0000  120.0000 99

 10 omega   67.00  114.00   1.0000   25.0000
omega____ theta____ kappa____ phi______ frames
    -      110.5703 -111.0000  -90.0000 47

 11 omega   30.00  108.00   1.0000   25.0000
omega____ theta____ kappa____ phi______ frames
    -      110.5703  -94.0000  -60.0000 78

 12 omega   58.00  166.00   1.0000   25.0000
omega____ theta____ kappa____ phi______ frames
    -      110.5703   15.0000 -120.0000 108

 13 omega   80.00  173.00   1.0000   25.0000
omega____ theta____ kappa____ phi______ frames
    -      110.5703   30.0000  -60.0000 93
;
_diffrn_measurement_device 'kappa diffractometer'
_diffrn_measurement_device_type 'SuperNova, Dual, Cu at zero, Atlas'
_diffrn_measurement_method '\w scans'
_diffrn_orient_matrix_UB_11 0.0089467000
_diffrn_orient_matrix_UB_12 0.0844291000
_diffrn_orient_matrix_UB_13 -0.0111829000
_diffrn_orient_matrix_UB_21 -0.0179715000
_diffrn_orient_matrix_UB_22 0.0251287000
_diffrn_orient_matrix_UB_23 0.0489975000
_diffrn_orient_matrix_UB_31 0.0463449000
_diffrn_orient_matrix_UB_32 -0.0068970000
_diffrn_orient_matrix_UB_33 0.0429815000
_diffrn_radiation_monochromator mirror
_diffrn_radiation_probe x-ray
_diffrn_radiation_type CuK\a
_diffrn_radiation_wavelength 1.54184
_diffrn_reflns_av_R_equivalents 0.0464
_diffrn_reflns_av_unetI/netI 0.0503
_diffrn_reflns_limit_h_max 38
_diffrn_reflns_limit_h_min -35
_diffrn_reflns_limit_k_max 20
_diffrn_reflns_limit_k_min -19
_diffrn_reflns_limit_l_max 29
_diffrn_reflns_limit_l_min -25
_diffrn_reflns_number 35670
_diffrn_reflns_theta_full 66.500
_diffrn_reflns_theta_max 66.998
_diffrn_reflns_theta_min 4.893
_diffrn_source 'sealed X-ray tube'
_diffrn_source_current 0.80
_diffrn_source_power 0.040
_diffrn_source_target Cu
_diffrn_source_voltage 50
_exptl_absorpt_coefficient_mu 18.831
_exptl_absorpt_correction_T_max 1.00000
_exptl_absorpt_correction_T_min 0.78083
_exptl_absorpt_correction_type multi-scan
_exptl_absorpt_process_details
;
CrysAlisPro, Agilent Technologies,
Version 1.171.36.32 (release 02-08-2013 CrysAlis171 .NET)
(compiled Aug  2 2013,16:46:58)
Empirical absorption correction using spherical harmonics,
 implemented in SCALE3 ABSPACK scaling algorithm.
;
_exptl_crystal_colour yellow
_exptl_crystal_density_diffrn 1.671
_exptl_crystal_description plate
_exptl_crystal_F_000 6551
_exptl_crystal_size_max 0.15
_exptl_crystal_size_mid 0.13
_exptl_crystal_size_min 0.03
_refine_diff_density_max 1.353
_refine_diff_density_min -0.973
_refine_diff_density_rms 0.114
_refine_ls_extinction_method none
_refine_ls_goodness_of_fit_ref 1.003
_refine_ls_hydrogen_treatment constr
_refine_ls_matrix_type full
_refine_ls_number_parameters 706
_refine_ls_number_reflns 11528
_refine_ls_number_restraints 12
_refine_ls_restrained_S_all 1.002
_refine_ls_R_factor_all 0.0584
_refine_ls_R_factor_gt 0.0426
_refine_ls_shift/su_max 0.002
_refine_ls_shift/su_mean 0.000
_refine_ls_structure_factor_coef Fsqd
_refine_ls_weighting_details 'w=1/[\s^2^(Fo^2^)+(0.0760P)^2^] where P=(Fo^2^+2Fc^2^)/3'
_refine_ls_weighting_scheme calc
_refine_ls_wR_factor_gt 0.1135
_refine_ls_wR_factor_ref 0.1222
_reflns_Friedel_coverage 0.000
_reflns_number_gt 9229
_reflns_number_total 11528
_reflns_threshold_expression 'I > 2\s(I)'
_cod_data_source_file c6dt00678g2.cif
_cod_data_source_block colin7a
_cod_depositor_comments 'Adding full bibliography for 7039121--7039122.cif.'
_cod_original_formula_sum 'C74 H153.67 Ce4 Co4 O53.50 P12 V4'
_cod_database_code 7039122
_shelx_space_group_comment
;
The symmetry employed for this shelxl refinement is uniquely defined
by the following loop, which should always be used as a source of
symmetry information in preference to the above space-group names.
They are only intended as comments.
;
_reflns_odcompleteness_completeness 99.81
_reflns_odcompleteness_iscentric 1
_reflns_odcompleteness_theta 68.13
_olex2_refinement_description
;
1. Fixed Uiso
 At 1.2 times of:
  All C(H) groups, All C(H,H) groups
 At 1.5 times of:
  All C(H,H,H) groups
2. Restrained distances
 C3S-C2S = C1S-C2S
 1.5 with sigma of 0.02
 C13S-C14S \\sim C14S-C15S \\sim C15S-C11S \\sim C12S-C11S \\sim C13S-C12S
 with sigma of 0.02
3. Others
 Fixed Sof: C19(0.55) H19A(0.55) H19B(0.55) C19A(0.45) H19C(0.45) H19D(0.45)
 C20(0.5) H20A(0.5) H20B(0.5) H20C(0.5) C20A(0.5) H20D(0.5) H20E(0.5) H20F(0.5)
 C1S(0.33333) H1SA(0.33333) H1SB(0.33333) H1SC(0.33333) C2S(0.33333)
 H2SA(0.33333) H2SB(0.33333) C3S(0.33333) H3SA(0.33333) H3SB(0.33333)
 C11S(0.33333) C12S(0.33333) C13S(0.33333) C14S(0.33333) C15S(0.33333)
 C16S(0.33333) O1W(0.25)
4.a Secondary CH2 refined with riding coordinates:
 C11(H11A,H11B), C13(H13A,H13B), C15(H15A,H15B), C17(H17A,H17B), C19(H19A,
 H19B), C19A(H19C,H19D), C21(H21A,H21B), C31(H31A,H31B), C33(H33A,H33B),
 C35(H35A,H35B), C37(H37A,H37B), C39(H39A,H39B), C41(H41A,H41B), C2S(H2SA,H2SB),
  C3S(H3SA,H3SB)
4.b Aromatic/amide H refined with riding coordinates:
 C1(H1), C2(H2), C3(H3), C4(H4), C5(H5), C6(H6), C7(H7), C8(H8), C9(H9),
 C10(H10)
4.c Idealised Me refined as rotating group:
 C12(H12A,H12B,H12C), C14(H14A,H14B,H14C), C16(H16A,H16B,H16C), C18(H18A,H18B,
 H18C), C20(H20A,H20B,H20C), C20A(H20D,H20E,H20F), C22(H22A,H22B,H22C),
 C32(H32A,H32B,H32C), C34(H34A,H34B,H34C), C36(H36A,H36B,H36C), C38(H38A,H38B,
 H38C), C40(H40A,H40B,H40C), C42(H42A,H42B,H42C), C1S(H1SA,H1SB,H1SC)
;
_shelx_shelxl_version_number 2014/7
_olex2_date_sample_data_collection 2014-11-06
_olex2_submission_special_instructions 'No special instructions were received'

loop_
_space_group_symop_operation_xyz
'x, y, z'
'-x, y, -z+1/2'
'x+1/2, y+1/2, z'
'-x+1/2, y+1/2, -z+1/2'
'-x, -y, -z'
'x, -y, z-1/2'
'-x+1/2, -y+1/2, -z'
'x+1/2, -y+1/2, z-1/2'

loop_
_atom_site_label
_atom_site_type_symbol
_atom_site_fract_x
_atom_site_fract_y
_atom_site_fract_z
_atom_site_U_iso_or_equiv
_atom_site_adp_type
_atom_site_occupancy
_atom_site_site_symmetry_order
_atom_site_calc_flag
_atom_site_refinement_flags_posn
_atom_site_refinement_flags_adp
_atom_site_refinement_flags_occupancy
_atom_site_disorder_assembly
_atom_site_disorder_group
Ce1 Ce 0.05451(2) 0.53303(2) 0.23824(2) 0.02926(9) Uani 1 1 d . . . . .
Ce2 Ce 0.05676(2) 0.72820(2) 0.29728(2) 0.03044(9) Uani 1 1 d . . . . .
Co1 Co 0.14882(3) 0.36400(5) 0.20822(4) 0.0368(2) Uani 1 1 d . . . . .
Co2 Co 0.16114(3) 0.89318(6) 0.38907(4) 0.0424(2) Uani 1 1 d . . . . .
V1 V 0.02906(3) 0.69200(5) 0.16139(4) 0.0330(2) Uani 1 1 d . . . . .
V2 V 0.03742(3) 0.57089(6) 0.36104(4) 0.0328(2) Uani 1 1 d . . . . .
P1 P 0.14835(5) 0.48588(9) 0.19045(7) 0.0395(3) Uani 1 1 d . . . . .
P2 P 0.07929(5) 0.36266(9) 0.16378(7) 0.0405(3) Uani 1 1 d . . . . .
P3 P 0.13710(5) 0.38412(9) 0.28960(7) 0.0411(3) Uani 1 1 d . . . . .
P4 P 0.09521(6) 0.89191(10) 0.39467(7) 0.0474(4) Uani 1 1 d . . . . .
P5 P 0.13851(5) 0.87640(9) 0.29695(6) 0.0385(3) Uani 1 1 d . . . . .
P6 P 0.16557(5) 0.77068(9) 0.40044(6) 0.0418(4) Uani 1 1 d . . . . .
O1 O 0.19660(13) 0.5218(3) 0.20080(19) 0.0496(11) Uani 1 1 d . . . . .
O2 O 0.13012(14) 0.4971(3) 0.12281(18) 0.0485(10) Uani 1 1 d . . . . .
O3 O 0.06947(14) 0.3546(3) 0.09637(19) 0.0508(11) Uani 1 1 d . . . . .
O4 O 0.06173(15) 0.2823(3) 0.1800(2) 0.0602(13) Uani 1 1 d . . . . .
O5 O 0.1373(2) 0.3045(3) 0.3211(3) 0.0717(16) Uani 1 1 d . . . . .
O6 O 0.18009(15) 0.4224(3) 0.33305(19) 0.0594(13) Uani 1 1 d . . . . .
O7 O 0.12413(12) 0.5371(2) 0.22099(18) 0.0389(9) Uani 1 1 d . . . . .
O8 O 0.05217(13) 0.4277(2) 0.17502(18) 0.0460(10) Uani 1 1 d . . . . .
O9 O 0.09687(14) 0.4282(3) 0.29219(18) 0.0487(11) Uani 1 1 d . . . . .
O10 O 0.0000 0.6296(3) 0.2500 0.0404(13) Uani 1 2 d S T P . .
O11 O 0.09805(19) 0.8857(4) 0.4607(2) 0.0780(17) Uani 1 1 d . . . . .
O12 O 0.07247(19) 0.9737(3) 0.3801(3) 0.0744(16) Uani 1 1 d . . . . .
O13 O 0.13096(18) 0.9591(3) 0.2689(2) 0.0624(14) Uani 1 1 d . . . . .
O14 O 0.17779(14) 0.8457(3) 0.27423(19) 0.0486(11) Uani 1 1 d . . . . .
O15 O 0.21221(13) 0.7470(3) 0.39405(19) 0.0473(10) Uani 1 1 d . . . . .
O16 O 0.17168(16) 0.7461(3) 0.46546(19) 0.0585(13) Uani 1 1 d . . . . .
O17 O 0.06390(15) 0.8327(3) 0.3616(2) 0.0539(12) Uani 1 1 d . . . . .
O18 O 0.09880(13) 0.8282(2) 0.27037(16) 0.0400(9) Uani 1 1 d . . . . .
O19 O 0.13044(12) 0.7208(2) 0.36171(17) 0.0416(10) Uani 1 1 d . . . . .
O20 O 0.02340(11) 0.5838(2) 0.14787(14) 0.0301(8) Uani 1 1 d . . . . .
O21 O 0.07548(11) 0.6653(2) 0.22501(15) 0.0305(8) Uani 1 1 d . . . . .
O22 O 0.01537(12) 0.7666(2) 0.20499(15) 0.0324(8) Uani 1 1 d . . . . .
O23 O 0.04812(15) 0.7314(3) 0.11485(18) 0.0469(10) Uani 1 1 d . . . . .
O24 O 0.01975(11) 0.4943(2) 0.30651(15) 0.0303(8) Uani 1 1 d . . . . .
O25 O 0.07982(11) 0.5951(2) 0.32658(15) 0.0313(8) Uani 1 1 d . . . . .
O26 O 0.03361(12) 0.6792(2) 0.37096(15) 0.0319(8) Uani 1 1 d . . . . .
O27 O 0.06024(13) 0.5314(3) 0.42216(16) 0.0439(10) Uani 1 1 d . . . . .
C1 C 0.2132(2) 0.3461(4) 0.2075(3) 0.0538(17) Uani 1 1 d . . . . .
H1 H 0.2362 0.3829 0.2156 0.065 Uiso 1 1 calc R . . . .
C2 C 0.1832(2) 0.3309(5) 0.1534(3) 0.062(2) Uani 1 1 d . . . . .
H2 H 0.1817 0.3569 0.1187 0.074 Uiso 1 1 calc R . . . .
C3 C 0.1561(2) 0.2710(5) 0.1595(4) 0.068(2) Uani 1 1 d . . . . .
H3 H 0.1336 0.2484 0.1291 0.082 Uiso 1 1 calc R . . . .
C4 C 0.1671(3) 0.2494(4) 0.2174(4) 0.066(2) Uani 1 1 d . . . . .
H4 H 0.1533 0.2110 0.2334 0.080 Uiso 1 1 calc R . . . .
C5 C 0.2034(2) 0.2972(5) 0.2475(3) 0.061(2) Uani 1 1 d . . . . .
H5 H 0.2182 0.2959 0.2876 0.073 Uiso 1 1 calc R . . . .
C6 C 0.1734(3) 1.0015(4) 0.4277(3) 0.0587(19) Uani 1 1 d . . . . .
H6 H 0.1515 1.0371 0.4298 0.070 Uiso 1 1 calc R . . . .
C7 C 0.1925(3) 0.9980(5) 0.3843(4) 0.070(2) Uani 1 1 d . . . . .
H7 H 0.1866 1.0305 0.3516 0.085 Uiso 1 1 calc R . . . .
C8 C 0.2233(3) 0.9354(6) 0.3981(5) 0.090(4) Uani 1 1 d . . . . .
H8 H 0.2412 0.9185 0.3758 0.109 Uiso 1 1 calc R . . . .
C9 C 0.2221(3) 0.9032(5) 0.4513(4) 0.079(3) Uani 1 1 d . . . . .
H9 H 0.2392 0.8615 0.4711 0.095 Uiso 1 1 calc R . . . .
C10 C 0.1915(3) 0.9437(5) 0.4686(3) 0.060(2) Uani 1 1 d . . . . .
H10 H 0.1838 0.9345 0.5026 0.072 Uiso 1 1 calc R . . . .
C11 C 0.2232(2) 0.5413(5) 0.2581(3) 0.065(2) Uani 1 1 d . . . . .
H11A H 0.2253 0.4971 0.2842 0.078 Uiso 1 1 calc R . . . .
H11B H 0.2101 0.5851 0.2729 0.078 Uiso 1 1 calc R . . . .
C12 C 0.2677(3) 0.5623(6) 0.2546(4) 0.087(3) Uani 1 1 d . . . . .
H12A H 0.2647 0.6007 0.2245 0.130 Uiso 1 1 calc GR . . . .
H12B H 0.2821 0.5164 0.2456 0.130 Uiso 1 1 calc GR . . . .
H12C H 0.2854 0.5833 0.2916 0.130 Uiso 1 1 calc GR . . . .
C13 C 0.1176(3) 0.5738(4) 0.0991(3) 0.0578(18) Uani 1 1 d . . . . .
H13A H 0.1367 0.6128 0.1241 0.069 Uiso 1 1 calc R . . . .
H13B H 0.0869 0.5846 0.0973 0.069 Uiso 1 1 calc R . . . .
C14 C 0.1223(3) 0.5776(5) 0.0409(4) 0.078(3) Uani 1 1 d . . . . .
H14A H 0.1026 0.5402 0.0160 0.117 Uiso 1 1 calc GR . . . .
H14B H 0.1527 0.5657 0.0429 0.117 Uiso 1 1 calc GR . . . .
H14C H 0.1149 0.6292 0.0252 0.117 Uiso 1 1 calc GR . . . .
C15 C 0.0432(2) 0.4086(5) 0.0539(3) 0.0608(19) Uani 1 1 d . . . . .
H15A H 0.0624 0.4357 0.0353 0.073 Uiso 1 1 calc R . . . .
H15B H 0.0302 0.4473 0.0735 0.073 Uiso 1 1 calc R . . . .
C16 C 0.0080(3) 0.3690(7) 0.0098(4) 0.107(4) Uani 1 1 d . . . . .
H16A H -0.0081 0.4061 -0.0190 0.160 Uiso 1 1 calc GR . . . .
H16B H -0.0121 0.3449 0.0279 0.160 Uiso 1 1 calc GR . . . .
H16C H 0.0208 0.3295 -0.0088 0.160 Uiso 1 1 calc GR . . . .
C17 C 0.0155(3) 0.2675(6) 0.1615(6) 0.105(4) Uani 1 1 d . . . . .
H17A H 0.0023 0.2842 0.1212 0.127 Uiso 1 1 calc R . . . .
H17B H 0.0010 0.2956 0.1859 0.127 Uiso 1 1 calc R . . . .
C18 C 0.0101(4) 0.1856(8) 0.1665(8) 0.149(6) Uani 1 1 d . . . . .
H18A H 0.0283 0.1584 0.1469 0.223 Uiso 1 1 calc GR . . . .
H18B H -0.0207 0.1718 0.1487 0.223 Uiso 1 1 calc GR . . . .
H18C H 0.0192 0.1711 0.2071 0.223 Uiso 1 1 calc GR . . . .
C19 C 0.1071(7) 0.2567(12) 0.3200(9) 0.095(6) Uiso 0.55 1 d . . . A 1
H19A H 0.0887 0.2499 0.2796 0.114 Uiso 0.55 1 calc R . . A 1
H19B H 0.0882 0.2787 0.3414 0.114 Uiso 0.55 1 calc R . . A 1
C19A C 0.1166(10) 0.2892(17) 0.3642(13) 0.116(9) Uiso 0.45 1 d . . . A 2
H19C H 0.0856 0.3057 0.3514 0.139 Uiso 0.45 1 calc R . . A 2
H19D H 0.1320 0.3160 0.4005 0.139 Uiso 0.45 1 calc R . . A 2
C20 C 0.1230(9) 0.1772(15) 0.3453(11) 0.106(8) Uiso 0.5 1 d . . . A 1
H20A H 0.1374 0.1509 0.3205 0.159 Uiso 0.5 1 calc GR . . A 1
H20B H 0.0979 0.1467 0.3477 0.159 Uiso 0.5 1 calc GR . . A 1
H20C H 0.1439 0.1834 0.3837 0.159 Uiso 0.5 1 calc GR . . A 1
C20A C 0.1203(8) 0.1976(14) 0.3725(10) 0.094(7) Uiso 0.5 1 d . . . A 2
H20D H 0.0936 0.1734 0.3479 0.142 Uiso 0.5 1 calc GR . . A 2
H20E H 0.1240 0.1849 0.4127 0.142 Uiso 0.5 1 calc GR . . A 2
H20F H 0.1457 0.1789 0.3620 0.142 Uiso 0.5 1 calc GR . . A 2
C21 C 0.1769(3) 0.4637(6) 0.3818(4) 0.085(3) Uani 1 1 d . . . . .
H21A H 0.1683 0.5173 0.3705 0.101 Uiso 1 1 calc R . . . .
H21B H 0.1538 0.4403 0.3956 0.101 Uiso 1 1 calc R . . . .
C22 C 0.2166(5) 0.4632(7) 0.4261(5) 0.134(6) Uani 1 1 d . . . . .
H22A H 0.2388 0.4908 0.4137 0.200 Uiso 1 1 calc GR . . . .
H22B H 0.2261 0.4102 0.4356 0.200 Uiso 1 1 calc GR . . . .
H22C H 0.2127 0.4884 0.4600 0.200 Uiso 1 1 calc GR . . . .
C31 C 0.0586(4) 0.8752(8) 0.4763(4) 0.107(4) Uani 1 1 d . . . . .
H31A H 0.0406 0.8345 0.4522 0.128 Uiso 1 1 calc R . . . .
H31B H 0.0414 0.9233 0.4693 0.128 Uiso 1 1 calc R . . . .
C32 C 0.0693(5) 0.8538(9) 0.5373(5) 0.135(5) Uani 1 1 d . . . . .
H32A H 0.0827 0.8027 0.5431 0.203 Uiso 1 1 calc GR . . . .
H32B H 0.0424 0.8531 0.5485 0.203 Uiso 1 1 calc GR . . . .
H32C H 0.0899 0.8912 0.5608 0.203 Uiso 1 1 calc GR . . . .
C33 C 0.0404(5) 0.9872(9) 0.3273(6) 0.144(6) Uani 1 1 d . . . . .
H33A H 0.0469 0.9570 0.2965 0.173 Uiso 1 1 calc R . . . .
H33B H 0.0398 1.0423 0.3171 0.173 Uiso 1 1 calc R . . . .
C34 C -0.0072(6) 0.9613(12) 0.3342(7) 0.219(12) Uani 1 1 d . . . . .
H34A H -0.0051 0.9086 0.3489 0.329 Uiso 1 1 calc GR . . . .
H34B H -0.0297 0.9638 0.2968 0.329 Uiso 1 1 calc GR . . . .
H34C H -0.0150 0.9959 0.3612 0.329 Uiso 1 1 calc GR . . . .
C35 C 0.1177(5) 0.9658(6) 0.2071(4) 0.123(5) Uani 1 1 d . . . . .
H35A H 0.0904 0.9367 0.1896 0.148 Uiso 1 1 calc R . . . .
H35B H 0.1409 0.9457 0.1918 0.148 Uiso 1 1 calc R . . . .
C36 C 0.1104(4) 1.0510(6) 0.1940(5) 0.112(4) Uani 1 1 d . . . . .
H36A H 0.0970 1.0581 0.1526 0.169 Uiso 1 1 calc GR . . . .
H36B H 0.1386 1.0778 0.2064 0.169 Uiso 1 1 calc GR . . . .
H36C H 0.0910 1.0717 0.2145 0.169 Uiso 1 1 calc GR . . . .
C37 C 0.1803(3) 0.7644(6) 0.2556(4) 0.079(3) Uani 1 1 d . . . . .
H37A H 0.2106 0.7448 0.2715 0.094 Uiso 1 1 calc R . . . .
H37B H 0.1606 0.7314 0.2697 0.094 Uiso 1 1 calc R . . . .
C38 C 0.1678(3) 0.7634(7) 0.1965(5) 0.103(4) Uani 1 1 d . . . . .
H38A H 0.1367 0.7770 0.1813 0.154 Uiso 1 1 calc GR . . . .
H38B H 0.1724 0.7120 0.1833 0.154 Uiso 1 1 calc GR . . . .
H38C H 0.1853 0.8006 0.1829 0.154 Uiso 1 1 calc GR . . . .
C39 C 0.2234(2) 0.6664(4) 0.3949(3) 0.0537(17) Uani 1 1 d . . . . .
H39A H 0.2038 0.6401 0.3608 0.064 Uiso 1 1 calc R . . . .
H39B H 0.2203 0.6416 0.4298 0.064 Uiso 1 1 calc R . . . .
C40 C 0.2702(2) 0.6620(4) 0.3943(3) 0.0496(16) Uani 1 1 d . . . . .
H40A H 0.2727 0.6859 0.3591 0.074 Uiso 1 1 calc GR . . . .
H40B H 0.2792 0.6081 0.3955 0.074 Uiso 1 1 calc GR . . . .
H40C H 0.2892 0.6890 0.4278 0.074 Uiso 1 1 calc GR . . . .
C41 C 0.1386(2) 0.7050(5) 0.4840(3) 0.063(2) Uani 1 1 d . . . . .
H41A H 0.1095 0.7114 0.4550 0.075 Uiso 1 1 calc R . . . .
H41B H 0.1370 0.7269 0.5207 0.075 Uiso 1 1 calc R . . . .
C42 C 0.1492(2) 0.6232(5) 0.4917(4) 0.069(2) Uani 1 1 d . . . . .
H42A H 0.1502 0.6013 0.4553 0.104 Uiso 1 1 calc GR . . . .
H42B H 0.1268 0.5968 0.5044 0.104 Uiso 1 1 calc GR . . . .
H42C H 0.1779 0.6169 0.5208 0.104 Uiso 1 1 calc GR . . . .
C1S C 0.2408(6) 0.6687(11) 0.1113(6) 0.041(4) Uiso 0.3333 1 d D . . . .
H1SA H 0.2315 0.6176 0.1196 0.062 Uiso 0.3333 1 calc GR . . . .
H1SB H 0.2209 0.7074 0.1186 0.062 Uiso 0.3333 1 calc GR . . . .
H1SC H 0.2707 0.6786 0.1360 0.062 Uiso 0.3333 1 calc GR . . . .
C2S C 0.2396(6) 0.6724(9) 0.0507(6) 0.040(4) Uiso 0.3333 1 d D . . . .
H2SA H 0.2592 0.6319 0.0440 0.048 Uiso 0.3333 1 calc R . . . .
H2SB H 0.2095 0.6600 0.0265 0.048 Uiso 0.3333 1 calc R . . . .
C3S C 0.2523(6) 0.7453(9) 0.0309(7) 0.040(4) Uiso 0.3333 1 d D . . . .
H3SA H 0.2835 0.7547 0.0527 0.048 Uiso 0.3333 1 calc R . . . .
H3SB H 0.2349 0.7862 0.0418 0.048 Uiso 0.3333 1 calc R . . . .
C11S C 0.1217(14) 0.887(2) 0.0524(18) 0.133(15) Uiso 0.3333 1 d D . . . .
C12S C 0.0768(13) 0.914(3) 0.0450(18) 0.139(15) Uiso 0.3333 1 d D . . . .
C13S C 0.0561(14) 0.865(2) -0.0039(18) 0.139(15) Uiso 0.3333 1 d D . . . .
C14S C 0.0849(9) 0.798(2) 0.0018(14) 0.098(10) Uiso 0.3333 1 d D . . . .
C15S C 0.1314(9) 0.8123(17) 0.0320(12) 0.085(8) Uiso 0.3333 1 d D . . . .
C16S C 0.1683(13) 0.925(2) 0.0789(16) 0.110(11) Uiso 0.3333 1 d . . . . .
O1W O 0.0736(5) 0.3733(9) 0.3949(6) 0.037(3) Uiso 0.25 1 d . . . . .

loop_
_atom_site_aniso_label
_atom_site_aniso_U_11
_atom_site_aniso_U_22
_atom_site_aniso_U_33
_atom_site_aniso_U_23
_atom_site_aniso_U_13
_atom_site_aniso_U_12
Ce1 0.02209(15) 0.02968(16) 0.03263(16) -0.00050(11) 0.00326(11) 0.00328(11)
Ce2 0.02229(15) 0.02948(17) 0.03540(16) -0.00314(12) 0.00259(11) -0.00347(11)
Co1 0.0246(4) 0.0369(5) 0.0460(5) -0.0035(4) 0.0064(4) 0.0075(4)
Co2 0.0372(5) 0.0409(5) 0.0417(5) -0.0095(4) 0.0007(4) -0.0121(4)
V1 0.0298(4) 0.0329(5) 0.0349(5) 0.0032(4) 0.0076(4) -0.0032(4)
V2 0.0240(4) 0.0384(5) 0.0300(4) 0.0055(4) -0.0007(3) 0.0011(4)
P1 0.0286(7) 0.0421(8) 0.0465(8) -0.0022(6) 0.0095(6) -0.0013(6)
P2 0.0291(7) 0.0366(8) 0.0509(9) -0.0080(6) 0.0047(6) 0.0027(6)
P3 0.0320(7) 0.0431(9) 0.0443(8) 0.0048(7) 0.0057(6) 0.0069(6)
P4 0.0466(9) 0.0435(9) 0.0492(9) -0.0139(7) 0.0105(7) -0.0092(7)
P5 0.0335(7) 0.0346(8) 0.0415(8) -0.0007(6) 0.0028(6) -0.0090(6)
P6 0.0316(7) 0.0460(9) 0.0379(7) -0.0006(6) -0.0044(6) -0.0109(6)
O1 0.030(2) 0.060(3) 0.060(3) -0.011(2) 0.0158(19) -0.005(2)
O2 0.045(2) 0.052(3) 0.048(2) 0.003(2) 0.0125(19) 0.000(2)
O3 0.044(2) 0.048(3) 0.051(2) -0.017(2) 0.000(2) 0.007(2)
O4 0.040(2) 0.045(3) 0.092(4) 0.001(2) 0.014(2) 0.003(2)
O5 0.078(4) 0.056(3) 0.093(4) 0.031(3) 0.043(3) 0.020(3)
O6 0.042(3) 0.080(4) 0.045(2) -0.007(2) -0.004(2) 0.002(2)
O7 0.0240(18) 0.037(2) 0.056(2) -0.0031(18) 0.0130(17) 0.0009(16)
O8 0.032(2) 0.043(2) 0.053(2) -0.0146(19) -0.0018(18) 0.0065(18)
O9 0.045(2) 0.057(3) 0.046(2) 0.008(2) 0.0157(19) 0.019(2)
O10 0.024(3) 0.039(3) 0.052(3) 0.000 0.003(2) 0.000
O11 0.063(3) 0.113(5) 0.057(3) -0.022(3) 0.017(3) -0.007(3)
O12 0.058(3) 0.047(3) 0.117(5) -0.018(3) 0.025(3) -0.002(2)
O13 0.075(3) 0.036(3) 0.061(3) 0.005(2) -0.002(3) -0.014(2)
O14 0.044(2) 0.048(3) 0.053(2) -0.007(2) 0.013(2) -0.017(2)
O15 0.033(2) 0.044(2) 0.056(3) 0.003(2) -0.0008(19) -0.0081(19)
O16 0.048(3) 0.072(3) 0.045(2) 0.007(2) -0.002(2) -0.022(2)
O17 0.047(3) 0.046(3) 0.069(3) -0.025(2) 0.019(2) -0.016(2)
O18 0.032(2) 0.041(2) 0.039(2) -0.0001(17) -0.0006(16) -0.0084(17)
O19 0.0266(19) 0.041(2) 0.047(2) 0.0037(18) -0.0046(17) -0.0011(17)
O20 0.0255(17) 0.0308(19) 0.0308(18) -0.0056(15) 0.0036(14) -0.0016(15)
O21 0.0203(16) 0.033(2) 0.0343(18) -0.0022(15) 0.0021(14) 0.0009(15)
O22 0.0259(18) 0.032(2) 0.0338(19) 0.0021(15) 0.0006(15) -0.0020(15)
O23 0.048(2) 0.047(3) 0.048(2) 0.0086(19) 0.018(2) -0.007(2)
O24 0.0215(16) 0.0311(19) 0.0366(18) 0.0035(15) 0.0061(14) 0.0008(14)
O25 0.0231(17) 0.0319(19) 0.0338(18) 0.0011(15) 0.0010(14) -0.0013(15)
O26 0.0281(18) 0.034(2) 0.0296(17) -0.0011(15) 0.0032(14) -0.0015(15)
O27 0.033(2) 0.053(3) 0.035(2) 0.0133(18) -0.0057(17) -0.0011(18)
C1 0.036(3) 0.055(4) 0.076(5) -0.005(4) 0.025(3) 0.012(3)
C2 0.056(4) 0.071(5) 0.060(4) -0.001(4) 0.020(3) 0.037(4)
C3 0.041(4) 0.067(5) 0.088(6) -0.033(5) 0.005(4) 0.015(4)
C4 0.051(4) 0.039(4) 0.115(7) 0.004(4) 0.034(5) 0.019(3)
C5 0.041(4) 0.072(5) 0.066(4) 0.003(4) 0.011(3) 0.037(4)
C6 0.066(5) 0.044(4) 0.060(4) -0.011(3) 0.008(4) -0.019(3)
C7 0.071(5) 0.065(5) 0.067(5) -0.012(4) 0.008(4) -0.044(5)
C8 0.051(5) 0.111(8) 0.113(8) -0.079(7) 0.029(5) -0.052(5)
C9 0.053(5) 0.076(6) 0.076(6) -0.020(5) -0.029(4) -0.015(4)
C10 0.063(5) 0.061(5) 0.041(3) -0.010(3) -0.006(3) -0.022(4)
C11 0.037(4) 0.096(6) 0.063(4) -0.023(4) 0.017(3) -0.015(4)
C12 0.043(4) 0.120(8) 0.099(7) -0.039(6) 0.024(4) -0.030(5)
C13 0.060(4) 0.052(4) 0.052(4) 0.004(3) 0.003(3) 0.000(3)
C14 0.099(7) 0.070(6) 0.064(5) 0.007(4) 0.023(5) -0.008(5)
C15 0.048(4) 0.069(5) 0.054(4) -0.005(4) -0.002(3) 0.006(4)
C16 0.076(6) 0.139(10) 0.078(6) 0.026(6) -0.019(5) -0.040(7)
C17 0.046(5) 0.071(6) 0.189(12) 0.039(7) 0.019(6) -0.005(4)
C18 0.092(9) 0.108(10) 0.236(18) 0.021(11) 0.034(10) -0.035(8)
C21 0.079(6) 0.089(7) 0.069(5) -0.033(5) -0.002(5) -0.015(5)
C22 0.188(15) 0.082(8) 0.087(7) -0.012(6) -0.024(8) -0.012(8)
C31 0.085(7) 0.168(12) 0.077(6) 0.013(7) 0.041(6) 0.016(8)
C32 0.156(13) 0.190(15) 0.078(7) 0.016(8) 0.064(8) 0.030(11)
C33 0.150(13) 0.157(13) 0.123(10) 0.039(10) 0.039(10) 0.095(12)
C34 0.20(2) 0.30(3) 0.137(14) -0.007(15) 0.031(13) 0.17(2)
C35 0.202(14) 0.067(6) 0.067(6) 0.026(5) -0.010(7) -0.035(7)
C36 0.108(9) 0.081(7) 0.121(9) 0.049(7) -0.006(7) -0.029(6)
C37 0.039(4) 0.106(8) 0.085(6) 0.015(5) 0.010(4) -0.007(4)
C38 0.062(6) 0.139(10) 0.105(8) 0.044(7) 0.021(5) -0.015(6)
C39 0.044(4) 0.054(4) 0.056(4) 0.005(3) 0.004(3) -0.006(3)
C40 0.037(3) 0.046(4) 0.060(4) 0.008(3) 0.006(3) -0.009(3)
C41 0.042(4) 0.088(6) 0.050(4) 0.006(4) 0.003(3) -0.010(4)
C42 0.047(4) 0.083(6) 0.068(5) 0.012(4) 0.004(4) -0.019(4)

loop_
_atom_type_symbol
_atom_type_description
_atom_type_scat_dispersion_real
_atom_type_scat_dispersion_imag
_atom_type_scat_source
C C 0.0181 0.0091 'International Tables Vol C Tables 4.2.6.8 and 6.1.1.4'
H H 0.0000 0.0000 'International Tables Vol C Tables 4.2.6.8 and 6.1.1.4'
Ce Ce -1.8482 9.6596 'International Tables Vol C Tables 4.2.6.8 and 6.1.1.4'
Co Co -2.3653 3.6143 'International Tables Vol C Tables 4.2.6.8 and 6.1.1.4'
O O 0.0492 0.0322 'International Tables Vol C Tables 4.2.6.8 and 6.1.1.4'
P P 0.2955 0.4335 'International Tables Vol C Tables 4.2.6.8 and 6.1.1.4'
V V 0.0687 2.1097 'International Tables Vol C Tables 4.2.6.8 and 6.1.1.4'

loop_
_geom_angle_atom_site_label_1
_geom_angle_atom_site_label_2
_geom_angle_atom_site_label_3
_geom_angle
_geom_angle_site_symmetry_1
_geom_angle_site_symmetry_3
V2 Ce1 V1 52.94(2) 2 .
V2 Ce1 V1 105.70(2) . .
V2 Ce1 V2 106.05(2) 2 .
O7 Ce1 V1 87.51(10) . .
O7 Ce1 V2 125.41(10) . .
O7 Ce1 V2 122.75(10) . 2
O7 Ce1 O9 73.75(15) . .
O7 Ce1 O10 136.03(14) . .
O7 Ce1 O21 68.98(13) . .
O7 Ce1 O24 141.03(13) . 2
O8 Ce1 V1 108.84(11) . .
O8 Ce1 V2 80.23(9) . 2
O8 Ce1 V2 140.07(12) . .
O8 Ce1 O7 75.89(14) . .
O8 Ce1 O9 70.94(15) . .
O8 Ce1 O10 134.91(11) . .
O8 Ce1 O21 126.47(15) . .
O8 Ce1 O24 69.85(13) . 2
O9 Ce1 V1 160.84(11) . .
O9 Ce1 V2 82.79(10) . .
O9 Ce1 V2 142.12(12) . 2
O9 Ce1 O10 137.86(11) . .
O9 Ce1 O21 130.78(14) . .
O10 Ce1 V1 56.09(8) . .
O10 Ce1 V2 56.16(3) . .
O10 Ce1 V2 56.40(3) . 2
O20 Ce1 V1 34.36(9) . .
O20 Ce1 V2 131.03(9) . .
O20 Ce1 V2 34.98(9) . 2
O20 Ce1 O7 88.49(13) . .
O20 Ce1 O8 75.83(14) . .
O20 Ce1 O9 145.17(14) . .
O20 Ce1 O10 74.88(9) . .
O20 Ce1 O21 64.44(12) . .
O20 Ce1 O24 65.84(12) . 2
O20 Ce1 O24 128.76(12) . .
O20 Ce1 O25 129.58(13) . .
O21 Ce1 V1 33.56(8) . .
O21 Ce1 V2 93.45(9) . .
O21 Ce1 V2 86.15(8) . 2
O21 Ce1 O10 67.11(13) . .
O24 Ce1 V1 86.45(9) 2 .
O24 Ce1 V1 123.50(9) . .
O24 Ce1 V2 33.98(9) 2 2
O24 Ce1 V2 93.22(9) 2 .
O24 Ce1 V2 94.07(8) . 2
O24 Ce1 V2 33.60(9) . .
O24 Ce1 O7 142.69(13) . .
O24 Ce1 O8 107.94(15) . .
O24 Ce1 O9 72.87(13) . .
O24 Ce1 O9 110.56(15) 2 .
O24 Ce1 O10 67.51(12) . .
O24 Ce1 O10 67.16(12) 2 .
O24 Ce1 O21 118.65(12) 2 .
O24 Ce1 O21 124.59(12) . .
O24 Ce1 O24 68.10(14) . 2
O25 Ce1 V1 95.36(9) . .
O25 Ce1 V2 33.43(9) . .
O25 Ce1 V2 125.19(9) . 2
O25 Ce1 O7 93.99(13) . .
O25 Ce1 O8 153.05(13) . .
O25 Ce1 O9 82.30(14) . .
O25 Ce1 O10 68.85(9) . .
O25 Ce1 O21 69.71(12) . .
O25 Ce1 O24 124.90(12) . 2
O25 Ce1 O24 65.47(12) . .
V1 Ce2 V1 106.68(2) . 2
V1 Ce2 V2 106.91(2) . .
V1 Ce2 V2 52.96(2) 2 .
O10 Ce2 V1 56.72(3) . 2
O10 Ce2 V1 57.27(3) . .
O10 Ce2 V2 55.69(7) . .
O17 Ce2 V1 140.64(13) . .
O17 Ce2 V1 82.16(11) . 2
O17 Ce2 V2 108.57(13) . .
O17 Ce2 O10 137.79(12) . .
O17 Ce2 O18 71.15(16) . .
O17 Ce2 O19 74.31(16) . .
O17 Ce2 O22 72.41(14) . 2
O17 Ce2 O25 124.62(15) . .
O18 Ce2 V1 144.68(10) . 2
O18 Ce2 V1 82.07(9) . .
O18 Ce2 V2 158.15(9) . .
O18 Ce2 O10 138.94(10) . .
O18 Ce2 O25 127.90(13) . .
O19 Ce2 V1 124.76(11) . .
O19 Ce2 V1 122.44(11) . 2
O19 Ce2 V2 86.22(10) . .
O19 Ce2 O10 133.76(14) . .
O19 Ce2 O18 72.55(13) . .
O19 Ce2 O25 67.29(13) . .
O21 Ce2 V1 125.75(9) . 2
O21 Ce2 V1 34.28(8) . .
O21 Ce2 V2 95.54(9) . .
O21 Ce2 O10 69.08(9) . .
O21 Ce2 O17 151.32(15) . .
O21 Ce2 O18 80.67(14) . .
O21 Ce2 O19 92.55(13) . .
O21 Ce2 O22 66.44(13) . .
O21 Ce2 O22 126.13(12) . 2
O21 Ce2 O25 69.64(12) . .
O21 Ce2 O26 129.86(13) . .
O22 Ce2 V1 33.50(9) . .
O22 Ce2 V1 33.12(9) 2 2
O22 Ce2 V1 94.05(9) . 2
O22 Ce2 V1 94.01(9) 2 .
O22 Ce2 V2 124.03(9) . .
O22 Ce2 V2 85.69(9) 2 .
O22 Ce2 O10 67.80(12) 2 .
O22 Ce2 O10 68.53(12) . .
O22 Ce2 O17 109.39(16) . .
O22 Ce2 O18 74.32(12) . .
O22 Ce2 O18 114.02(13) 2 .
O22 Ce2 O19 143.17(14) . .
O22 Ce2 O19 141.05(14) 2 .
O22 Ce2 O22 68.76(16) . 2
O22 Ce2 O25 118.08(12) 2 .
O22 Ce2 O25 125.38(12) . .
O25 Ce2 V1 94.54(8) . .
O25 Ce2 V1 86.23(9) . 2
O25 Ce2 V2 33.63(9) . .
O25 Ce2 O10 66.55(12) . .
O26 Ce2 V1 132.62(9) . .
O26 Ce2 V1 35.64(9) . 2
O26 Ce2 V2 34.38(9) . .
O26 Ce2 O10 75.35(9) . .
O26 Ce2 O17 75.87(15) . .
O26 Ce2 O18 144.86(13) . .
O26 Ce2 O19 87.31(14) . .
O26 Ce2 O22 129.48(13) . .
O26 Ce2 O22 65.44(13) . 2
O26 Ce2 O25 64.25(13) . .
P2 Co1 P1 88.09(6) . .
P2 Co1 P3 91.37(7) . .
P3 Co1 P1 91.88(7) . .
C1 Co1 P1 95.2(2) . .
C1 Co1 P2 149.6(2) . .
C1 Co1 P3 118.7(2) . .
C2 Co1 P1 96.7(3) . .
C2 Co1 P2 110.1(2) . .
C2 Co1 P3 157.1(2) . .
C2 Co1 C1 39.5(3) . .
C2 Co1 C3 39.5(3) . .
C2 Co1 C4 67.1(3) . .
C2 Co1 C5 66.6(3) . .
C3 Co1 P1 130.4(3) . .
C3 Co1 P2 88.9(2) . .
C3 Co1 P3 137.7(3) . .
C3 Co1 C1 66.0(3) . .
C3 Co1 C4 39.6(3) . .
C3 Co1 C5 66.4(3) . .
C4 Co1 P1 161.8(2) . .
C4 Co1 P2 104.9(2) . .
C4 Co1 P3 100.3(3) . .
C4 Co1 C1 67.1(3) . .
C4 Co1 C5 40.6(3) . .
C5 Co1 P1 126.6(3) . .
C5 Co1 P2 145.1(3) . .
C5 Co1 P3 91.3(2) . .
C5 Co1 C1 39.4(3) . .
P4 Co2 P5 92.31(7) . .
P6 Co2 P4 90.52(7) . .
P6 Co2 P5 89.33(7) . .
C6 Co2 P4 91.9(2) . .
C6 Co2 P5 123.2(2) . .
C6 Co2 P6 147.2(2) . .
C6 Co2 C7 38.4(3) . .
C7 Co2 P4 120.4(3) . .
C7 Co2 P5 94.2(2) . .
C7 Co2 P6 148.7(3) . .
C8 Co2 P4 157.6(3) . .
C8 Co2 P5 99.5(3) . .
C8 Co2 P6 108.4(3) . .
C8 Co2 C6 65.7(3) . .
C8 Co2 C7 40.3(4) . .
C8 Co2 C9 40.2(4) . .
C8 Co2 C10 65.8(3) . .
C9 Co2 P4 132.1(3) . .
C9 Co2 P5 135.5(3) . .
C9 Co2 P6 88.8(3) . .
C9 Co2 C6 65.8(3) . .
C9 Co2 C7 67.1(4) . .
C9 Co2 C10 38.4(3) . .
C10 Co2 P4 97.7(3) . .
C10 Co2 P5 160.0(2) . .
C10 Co2 P6 107.8(2) . .
C10 Co2 C6 39.5(3) . .
C10 Co2 C7 65.8(3) . .
Ce2 V1 Ce1 68.671(19) . .
Ce2 V1 Ce1 94.08(2) 2 .
Ce2 V1 Ce2 68.74(2) . 2
V2 V1 Ce1 62.73(3) 2 .
V2 V1 Ce2 64.22(3) 2 2
V2 V1 Ce2 106.85(3) 2 .
O20 V1 Ce1 42.82(10) . .
O20 V1 Ce2 101.51(11) . 2
O20 V1 Ce2 110.62(11) . .
O20 V1 V2 39.84(11) . 2
O20 V1 O26 77.49(15) . 2
O21 V1 Ce1 46.95(11) . .
O21 V1 Ce2 44.51(11) . .
O21 V1 Ce2 108.92(12) . 2
O21 V1 V2 109.13(12) . 2
O21 V1 O20 84.68(15) . .
O21 V1 O26 141.41(17) . 2
O22 V1 Ce1 109.14(12) . .
O22 V1 Ce2 45.30(11) . .
O22 V1 Ce2 45.92(11) . 2
O22 V1 V2 109.52(12) . 2
O22 V1 O20 141.19(17) . .
O22 V1 O21 87.84(16) . .
O22 V1 O26 85.24(16) . 2
O23 V1 Ce1 133.00(17) . .
O23 V1 Ce2 127.07(17) . .
O23 V1 Ce2 132.53(17) . 2
O23 V1 V2 126.07(17) . 2
O23 V1 O20 109.7(2) . .
O23 V1 O21 108.8(2) . .
O23 V1 O22 108.8(2) . .
O23 V1 O26 109.4(2) . 2
O26 V1 Ce1 100.44(11) 2 .
O26 V1 Ce2 44.13(11) 2 2
O26 V1 Ce2 111.69(11) 2 .
O26 V1 V2 40.11(11) 2 2
Ce1 V2 Ce1 69.03(2) 2 .
Ce1 V2 Ce2 68.140(19) . .
Ce1 V2 Ce2 94.19(2) 2 .
V1 V2 Ce1 64.32(2) 2 2
V1 V2 Ce1 106.73(3) 2 .
V1 V2 Ce2 62.83(3) 2 .
O20 V2 Ce1 111.62(11) 2 .
O20 V2 Ce1 43.91(11) 2 2
O20 V2 Ce2 100.36(11) 2 .
O20 V2 V1 40.05(11) 2 2
O20 V2 O26 78.21(16) 2 .
O24 V2 Ce1 46.29(11) . 2
O24 V2 Ce1 45.12(11) . .
O24 V2 Ce2 108.62(12) . .
O24 V2 V1 109.88(11) . 2
O24 V2 O20 85.69(16) . 2
O24 V2 O25 86.71(16) . .
O24 V2 O26 141.90(16) . .
O25 V2 Ce1 43.90(11) . .
O25 V2 Ce1 109.16(11) . 2
O25 V2 Ce2 47.73(11) . .
O25 V2 V1 110.00(12) . 2
O25 V2 O20 141.85(16) . 2
O25 V2 O26 85.20(16) . .
O26 V2 Ce1 110.48(11) . .
O26 V2 Ce1 102.48(11) . 2
O26 V2 Ce2 43.02(11) . .
O26 V2 V1 40.64(11) . 2
O27 V2 Ce1 127.63(17) . .
O27 V2 Ce1 131.13(16) . 2
O27 V2 Ce2 134.25(16) . .
O27 V2 V1 125.64(18) . 2
O27 V2 O20 108.5(2) . 2
O27 V2 O24 108.3(2) . .
O27 V2 O25 109.42(19) . .
O27 V2 O26 109.5(2) . .
O1 P1 Co1 113.61(19) . .
O2 P1 Co1 107.90(19) . .
O2 P1 O1 98.4(2) . .
O7 P1 Co1 116.82(18) . .
O7 P1 O1 107.6(2) . .
O7 P1 O2 111.0(2) . .
O3 P2 Co1 111.82(18) . .
O3 P2 O4 101.9(3) . .
O4 P2 Co1 105.68(19) . .
O8 P2 Co1 117.65(17) . .
O8 P2 O3 108.3(2) . .
O8 P2 O4 110.3(3) . .
O5 P3 Co1 109.2(2) . .
O5 P3 O6 99.6(3) . .
O6 P3 Co1 108.8(2) . .
O9 P3 Co1 120.49(18) . .
O9 P3 O5 107.5(3) . .
O9 P3 O6 109.2(3) . .
O11 P4 Co2 108.0(2) . .
O12 P4 Co2 111.5(2) . .
O12 P4 O11 99.7(4) . .
O17 P4 Co2 118.8(2) . .
O17 P4 O11 108.9(3) . .
O17 P4 O12 108.2(3) . .
O13 P5 Co2 106.6(2) . .
O13 P5 O14 100.7(3) . .
O14 P5 Co2 110.71(17) . .
O18 P5 Co2 119.89(18) . .
O18 P5 O13 109.0(2) . .
O18 P5 O14 108.2(2) . .
O15 P6 Co2 105.66(18) . .
O16 P6 Co2 112.1(2) . .
O16 P6 O15 101.1(3) . .
O19 P6 Co2 118.94(17) . .
O19 P6 O15 109.3(2) . .
O19 P6 O16 108.2(3) . .
C11 O1 P1 119.8(4) . .
C13 O2 P1 119.6(4) . .
C15 O3 P2 124.7(4) . .
C17 O4 P2 119.0(5) . .
C19 O5 P3 132.2(11) . .
C19A O5 P3 126.0(13) . .
C21 O6 P3 119.9(5) . .
P1 O7 Ce1 135.3(2) . .
P2 O8 Ce1 142.4(2) . .
P3 O9 Ce1 134.7(3) . .
Ce1 O10 Ce1 95.5(2) . 2
Ce1 O10 Ce2 147.028(11) 2 .
Ce1 O10 Ce2 94.637(10) 2 2
Ce1 O10 Ce2 94.639(10) . .
Ce1 O10 Ce2 147.028(11) . 2
Ce2 O10 Ce2 93.68(19) . 2
C31 O11 P4 119.6(6) . .
C33 O12 P4 120.9(7) . .
C35 O13 P5 119.0(5) . .
C37 O14 P5 122.6(4) . .
C39 O15 P6 118.9(4) . .
C41 O16 P6 124.0(4) . .
P4 O17 Ce2 143.4(3) . .
P5 O18 Ce2 139.3(2) . .
P6 O19 Ce2 140.9(2) . .
V1 O20 Ce1 102.82(14) . .
V2 O20 Ce1 101.11(16) 2 .
V2 O20 V1 100.11(17) 2 .
Ce2 O21 Ce1 101.57(14) . .
V1 O21 Ce1 99.49(14) . .
V1 O21 Ce2 101.21(15) . .
Ce2 O22 Ce2 101.67(14) . 2
V1 O22 Ce2 101.20(16) . .
V1 O22 Ce2 100.96(15) . 2
Ce1 O24 Ce1 102.23(13) . 2
V2 O24 Ce1 101.28(15) . .
V2 O24 Ce1 99.74(15) . 2
Ce1 O25 Ce2 100.27(12) . .
V2 O25 Ce1 102.68(15) . .
V2 O25 Ce2 98.64(15) . .
V1 O26 Ce2 100.22(15) 2 .
V2 O26 Ce2 102.60(16) . .
V2 O26 V1 99.24(16) . 2
C2 C1 Co1 69.0(4) . .
C2 C1 C5 107.9(7) . .
C5 C1 Co1 69.7(4) . .
C1 C2 Co1 71.5(4) . .
C3 C2 Co1 70.5(4) . .
C3 C2 C1 108.1(7) . .
C2 C3 Co1 70.0(4) . .
C2 C3 C4 109.7(7) . .
C4 C3 Co1 70.6(4) . .
C3 C4 Co1 69.9(4) . .
C3 C4 C5 106.1(7) . .
C5 C4 Co1 69.8(4) . .
C1 C5 Co1 70.9(4) . .
C1 C5 C4 108.2(7) . .
C4 C5 Co1 69.6(4) . .
C7 C6 Co2 71.3(4) . .
C7 C6 C10 109.3(8) . .
C10 C6 Co2 69.9(4) . .
C6 C7 Co2 70.4(4) . .
C6 C7 C8 106.6(8) . .
C8 C7 Co2 68.5(5) . .
C7 C8 Co2 71.2(4) . .
C9 C8 Co2 70.5(5) . .
C9 C8 C7 107.8(8) . .
C8 C9 Co2 69.3(4) . .
C10 C9 Co2 70.9(4) . .
C10 C9 C8 107.3(8) . .
C6 C10 Co2 70.5(4) . .
C9 C10 Co2 70.7(4) . .
C9 C10 C6 109.1(8) . .
O1 C11 C12 107.0(6) . .
O2 C13 C14 109.1(6) . .
O3 C15 C16 111.3(7) . .
O4 C17 C18 106.8(8) . .
O5 C19 C20 115.0(19) . .
O5 C19A C20A 104(2) . .
C22 C21 O6 111.5(10) . .
O11 C31 C32 110.4(9) . .
O12 C33 C34 107.5(11) . .
O13 C35 C36 106.1(9) . .
C38 C37 O14 107.7(9) . .
O15 C39 C40 107.0(5) . .
O16 C41 C42 110.8(7) . .
C3S C2S C1S 116.5(15) . .
C2S C3S C3S 118.7(18) . 7_565
C12S C11S C16S 134(3) . .
C15S C11S C12S 123(3) . .
C15S C11S C16S 104(3) . .
C13S C12S C11S 96(3) . .
C12S C13S C14S 106(3) . .
C13S C14S C15S 115(3) . .
C11S C15S C14S 92(3) . .

loop_
_geom_bond_atom_site_label_1
_geom_bond_atom_site_label_2
_geom_bond_distance
_geom_bond_site_symmetry_2
Ce1 V1 3.3079(10) .
Ce1 V2 3.2784(10) .
Ce1 V2 3.2626(9) 2
Ce1 O7 2.392(4) .
Ce1 O8 2.386(4) .
Ce1 O9 2.414(4) .
Ce1 O10 2.503(4) .
Ce1 O20 2.306(3) .
Ce1 O21 2.451(4) .
Ce1 O24 2.393(3) 2
Ce1 O24 2.369(4) .
Ce1 O25 2.330(4) .
Ce2 V1 3.2295(10) .
Ce2 V1 3.2648(10) 2
Ce2 V2 3.3046(10) .
Ce2 O10 2.513(4) .
Ce2 O17 2.373(4) .
Ce2 O18 2.413(4) .
Ce2 O19 2.409(4) .
Ce2 O21 2.308(4) .
Ce2 O22 2.340(3) .
Ce2 O22 2.389(4) 2
Ce2 O25 2.473(4) .
Ce2 O26 2.310(4) .
Co1 P1 2.1679(19) .
Co1 P2 2.1599(17) .
Co1 P3 2.1625(19) .
Co1 C1 2.092(6) .
Co1 C2 2.059(7) .
Co1 C3 2.065(7) .
Co1 C4 2.074(7) .
Co1 C5 2.076(6) .
Co2 P4 2.157(2) .
Co2 P5 2.1658(17) .
Co2 P6 2.1526(19) .
Co2 C6 2.094(7) .
Co2 C7 2.106(7) .
Co2 C8 2.069(8) .
Co2 C9 2.084(7) .
Co2 C10 2.086(6) .
V1 Ce2 3.2649(10) 2
V1 V2 2.9292(13) 2
V1 O20 1.915(4) .
V1 O21 1.854(3) .
V1 O22 1.817(4) .
V1 O23 1.600(4) .
V1 O26 1.933(4) 2
V2 Ce1 3.2626(9) 2
V2 V1 2.9292(13) 2
V2 O20 1.906(4) 2
V2 O24 1.850(4) .
V2 O25 1.851(4) .
V2 O26 1.912(4) .
V2 O27 1.606(4) .
P1 O1 1.614(4) .
P1 O2 1.590(4) .
P1 O7 1.520(4) .
P2 O3 1.587(5) .
P2 O4 1.603(5) .
P2 O8 1.504(4) .
P3 O5 1.587(5) .
P3 O6 1.606(5) .
P3 O9 1.518(4) .
P4 O11 1.593(6) .
P4 O12 1.592(6) .
P4 O17 1.493(4) .
P5 O13 1.583(5) .
P5 O14 1.613(5) .
P5 O18 1.498(4) .
P6 O15 1.602(5) .
P6 O16 1.600(5) .
P6 O19 1.506(4) .
O1 C11 1.442(8) .
O2 C13 1.464(8) .
O3 C15 1.463(8) .
O4 C17 1.434(10) .
O5 C19 1.27(2) .
O5 C19A 1.43(3) .
O6 C21 1.421(10) .
O10 Ce1 2.503(4) 2
O10 Ce2 2.513(4) 2
O11 C31 1.436(11) .
O12 C33 1.404(13) .
O13 C35 1.445(10) .
O14 C37 1.498(11) .
O15 C39 1.448(8) .
O16 C41 1.461(9) .
O20 V2 1.906(4) 2
O22 Ce2 2.389(4) 2
O24 Ce1 2.393(3) 2
O26 V1 1.933(4) 2
C1 C2 1.403(10) .
C1 C5 1.403(11) .
C2 C3 1.395(12) .
C3 C4 1.401(12) .
C4 C5 1.439(11) .
C6 C7 1.380(11) .
C6 C10 1.413(10) .
C7 C8 1.439(14) .
C8 C9 1.429(14) .
C9 C10 1.372(13) .
C11 C12 1.499(10) .
C13 C14 1.476(11) .
C15 C16 1.474(11) .
C17 C18 1.448(15) .
C19 C20 1.54(3) .
C19A C20A 1.61(3) .
C21 C22 1.397(13) .
C31 C32 1.473(13) .
C33 C34 1.65(2) .
C35 C36 1.521(13) .
C37 C38 1.377(13) .
C39 C40 1.506(9) .
C41 C42 1.464(11) .
C1S C2S 1.473(15) .
C2S C3S 1.460(16) .
C3S C3S 1.48(3) 7_565
C11S C12S 1.47(2) .
C11S C15S 1.47(2) .
C11S C16S 1.57(5) .
C12S C13S 1.46(2) .
C13S C14S 1.46(2) .
C14S C15S 1.47(2) .

loop_
_geom_torsion_atom_site_label_1
_geom_torsion_atom_site_label_2
_geom_torsion_atom_site_label_3
_geom_torsion_atom_site_label_4
_geom_torsion
_geom_torsion_site_symmetry_1
_geom_torsion_site_symmetry_4
Ce1 V1 O21 Ce2 -103.91(17) . .
Ce1 V1 O22 Ce2 27.74(15) . .
Ce1 V1 O22 Ce2 -76.64(12) . 2
Ce1 V2 O24 Ce1 104.67(17) 2 .
Ce1 V2 O24 Ce1 -104.67(17) . 2
Ce1 V2 O25 Ce1 -24.84(15) 2 .
Ce1 V2 O25 Ce2 102.65(16) . .
Ce1 V2 O25 Ce2 77.80(12) 2 .
Ce2 V1 O21 Ce1 77.46(12) 2 .
Ce2 V1 O21 Ce1 103.91(17) . .
Ce2 V1 O21 Ce2 -26.45(15) 2 .
Ce2 V1 O22 Ce2 -104.38(18) . 2
Ce2 V1 O22 Ce2 104.38(18) 2 .
Ce2 V2 O24 Ce1 27.12(14) . .
Ce2 V2 O24 Ce1 -77.55(12) . 2
Ce2 V2 O25 Ce1 -102.65(16) . .
Co1 P1 O1 C11 -80.7(6) . .
Co1 P1 O2 C13 167.3(4) . .
Co1 P1 O7 Ce1 -46.0(4) . .
Co1 P2 O3 C15 -123.4(5) . .
Co1 P2 O4 C17 173.8(8) . .
Co1 P2 O8 Ce1 -13.0(6) . .
Co1 P3 O5 C19 -89.6(15) . .
Co1 P3 O5 C19A -157.0(16) . .
Co1 P3 O6 C21 159.6(6) . .
Co1 P3 O9 Ce1 -33.5(5) . .
Co1 C1 C2 C3 -61.3(5) . .
Co1 C1 C5 C4 59.9(4) . .
Co1 C2 C3 C4 -59.6(5) . .
Co1 C3 C4 C5 -60.8(5) . .
Co1 C4 C5 C1 -60.7(5) . .
Co2 P4 O11 C31 -173.1(8) . .
Co2 P4 O12 C33 105.1(9) . .
Co2 P4 O17 Ce2 -1.0(6) . .
Co2 P5 O13 C35 177.0(8) . .
Co2 P5 O14 C37 106.3(5) . .
Co2 P5 O18 Ce2 -21.7(5) . .
Co2 P6 O15 C39 -174.9(4) . .
Co2 P6 O16 C41 112.2(6) . .
Co2 P6 O19 Ce2 -17.8(5) . .
Co2 C6 C7 C8 -59.2(5) . .
Co2 C6 C10 C9 60.5(5) . .
Co2 C7 C8 C9 -61.3(5) . .
Co2 C8 C9 C10 -61.0(5) . .
Co2 C9 C10 C6 -60.4(5) . .
V1 V2 O24 Ce1 94.13(11) 2 .
V1 V2 O24 Ce1 -10.55(15) 2 2
V1 V2 O25 Ce1 -93.64(13) 2 .
V1 V2 O25 Ce2 9.01(14) 2 .
V2 V1 O21 Ce1 9.04(15) 2 .
V2 V1 O21 Ce2 -94.87(12) 2 .
V2 V1 O22 Ce2 94.69(12) 2 .
V2 V1 O22 Ce2 -9.68(15) 2 2
P1 O1 C11 C12 172.2(6) . .
P1 O2 C13 C14 153.2(5) . .
P2 O3 C15 C16 -126.9(7) . .
P2 O4 C17 C18 163.3(9) . .
P3 O5 C19 C20 165.5(13) . .
P3 O5 C19A C20A 170.7(12) . .
P3 O6 C21 C22 153.6(8) . .
P4 O11 C31 C32 167.3(9) . .
P4 O12 C33 C34 86.6(12) . .
P5 O13 C35 C36 176.4(7) . .
P5 O14 C37 C38 103.9(7) . .
P6 O15 C39 C40 -174.3(4) . .
P6 O16 C41 C42 100.6(7) . .
O1 P1 O2 C13 -74.4(5) . .
O1 P1 O7 Ce1 -175.2(3) . .
O2 P1 O1 C11 165.5(6) . .
O2 P1 O7 Ce1 78.2(4) . .
O3 P2 O4 C17 -69.2(8) . .
O3 P2 O8 Ce1 -140.9(4) . .
O4 P2 O3 C15 124.2(6) . .
O4 P2 O8 Ce1 108.4(5) . .
O5 P3 O6 C21 -86.2(7) . .
O5 P3 O9 Ce1 -159.3(4) . .
O6 P3 O5 C19 156.5(15) . .
O6 P3 O5 C19A 89.1(17) . .
O6 P3 O9 Ce1 93.5(4) . .
O7 P1 O1 C11 50.3(6) . .
O7 P1 O2 C13 38.2(5) . .
O8 P2 O3 C15 7.8(6) . .
O8 P2 O4 C17 45.6(8) . .
O9 P3 O5 C19 42.7(16) . .
O9 P3 O5 C19A -24.6(17) . .
O9 P3 O6 C21 26.3(7) . .
O11 P4 O12 C33 -141.0(9) . .
O11 P4 O17 Ce2 -125.2(5) . .
O12 P4 O11 C31 70.3(8) . .
O12 P4 O17 Ce2 127.4(5) . .
O13 P5 O14 C37 -141.2(5) . .
O13 P5 O18 Ce2 -144.9(4) . .
O14 P5 O13 C35 61.4(8) . .
O14 P5 O18 Ce2 106.5(4) . .
O15 P6 O16 C41 -135.6(6) . .
O15 P6 O19 Ce2 -139.2(4) . .
O16 P6 O15 C39 68.1(5) . .
O16 P6 O19 Ce2 111.6(4) . .
O17 P4 O11 C31 -42.9(9) . .
O17 P4 O12 C33 -27.3(10) . .
O18 P5 O13 C35 -52.3(9) . .
O18 P5 O14 C37 -26.9(6) . .
O19 P6 O15 C39 -45.8(5) . .
O19 P6 O16 C41 -20.9(7) . .
O20 V1 O21 Ce1 -22.91(15) . .
O20 V1 O21 Ce2 -126.82(16) . .
O20 V1 O22 Ce2 -40.5(3) . 2
O20 V1 O22 Ce2 63.9(3) . .
O20 V2 O24 Ce1 126.62(15) 2 .
O20 V2 O24 Ce1 21.95(14) 2 2
O20 V2 O25 Ce1 -62.4(3) 2 .
O20 V2 O25 Ce2 40.2(3) 2 .
O21 V1 O22 Ce2 -14.85(16) . .
O21 V1 O22 Ce2 -119.22(16) . 2
O22 V1 O21 Ce1 118.97(16) . .
O22 V1 O21 Ce2 15.06(16) . .
O23 V1 O21 Ce1 -131.9(2) . .
O23 V1 O21 Ce2 124.2(2) . .
O23 V1 O22 Ce2 -124.0(2) . .
O23 V1 O22 Ce2 131.6(2) . 2
O24 V2 O25 Ce1 16.33(16) . .
O24 V2 O25 Ce2 118.97(14) . .
O25 V2 O24 Ce1 -120.64(15) . 2
O25 V2 O24 Ce1 -15.97(15) . .
O26 V1 O21 Ce1 39.4(3) 2 .
O26 V1 O21 Ce2 -64.6(3) 2 .
O26 V1 O22 Ce2 22.78(15) 2 2
O26 V1 O22 Ce2 127.16(16) 2 .
O26 V2 O24 Ce1 62.0(3) . .
O26 V2 O24 Ce1 -42.7(3) . 2
O26 V2 O25 Ce1 -126.41(16) . .
O26 V2 O25 Ce2 -23.76(14) . .
O27 V2 O24 Ce1 -125.35(19) . .
O27 V2 O24 Ce1 129.98(19) . 2
O27 V2 O25 Ce1 124.6(2) . .
O27 V2 O25 Ce2 -132.79(19) . .
C1 C2 C3 Co1 62.0(5) . .
C1 C2 C3 C4 2.4(8) . .
C2 C1 C5 Co1 -58.6(5) . .
C2 C1 C5 C4 1.3(7) . .
C2 C3 C4 Co1 59.2(5) . .
C2 C3 C4 C5 -1.5(8) . .
C3 C4 C5 Co1 60.8(5) . .
C3 C4 C5 C1 0.1(7) . .
C5 C1 C2 Co1 59.1(5) . .
C5 C1 C2 C3 -2.3(8) . .
C6 C7 C8 Co2 60.4(5) . .
C6 C7 C8 C9 -0.9(8) . .
C7 C6 C10 Co2 -60.7(5) . .
C7 C6 C10 C9 -0.2(8) . .
C7 C8 C9 Co2 61.8(5) . .
C7 C8 C9 C10 0.8(8) . .
C8 C9 C10 Co2 60.0(5) . .
C8 C9 C10 C6 -0.4(8) . .
C10 C6 C7 Co2 59.9(5) . .
C10 C6 C7 C8 0.7(8) . .
C1S C2S C3S C3S -174(2) . 7_565
C11S C12S C13S C14S 27(5) . .
C12S C11S C15S C14S 8(5) . .
C12S C13S C14S C15S -28(5) . .
C13S C14S C15S C11S 12(4) . .
C15S C11S C12S C13S -23(6) . .
C16S C11S C12S C13S 155(5) . .
C16S C11S C15S C14S -170(3) . .
